data_4514149
loop_
_publ_author_name
'Patil, Pravin'
'Kurpiewska, Katarzyna'
'Kalinowska-T\/lu\'scik, Justyna'
'D\"omling, Alexander'

_publ_section_title
;
 Ammonia-Promoted One-Pot Tetrazolopiperidinone Synthesis by Ugi Reaction.
;
_journal_issue 5
_journal_name_full 'ACS combinatorial science'
_journal_page_first 343
_journal_page_last 350
_journal_paper_doi 10.1021/acscombsci.7b00033
_journal_volume 19
_journal_year 2017
_chemical_formula_moiety 'C10 H17 N5 O'
_chemical_formula_sum 'C10 H17 N5 O'
_chemical_formula_weight 223.29
_chemical_name_systematic
;
 ?
;
_space_group_IT_number 2
_symmetry_cell_setting triclinic
_symmetry_space_group_name_Hall '-P 1'
_symmetry_space_group_name_H-M 'P -1'
_atom_sites_solution_hydrogens geom
_atom_sites_solution_primary direct
_atom_sites_solution_secondary difmap
_audit_creation_date 2016-06-10T09:15:48-00:00
_audit_creation_method 'WinGX routine CIF_UPDATE'
_cell_angle_alpha 77.400(2)
_cell_angle_beta 89.452(2)
_cell_angle_gamma 64.277(3)
_cell_formula_units_Z 8
_cell_length_a 11.5385(4)
_cell_length_b 13.1560(4)
_cell_length_c 17.7901(4)
_cell_measurement_reflns_used 23083
_cell_measurement_temperature 130.05(10)
_cell_measurement_theta_max 76.9776
_cell_measurement_theta_min 3.5412
_cell_volume 2363.18(14)
_computing_cell_refinement
;
        CrysAlisPro, Agilent Technologies,
        Version 1.171.36.20 (release 27-06-2012 CrysAlis171 .NET)
        (compiled Jul 11 2012,15:38:31)
;
_computing_data_collection
;
        CrysAlisPro, Agilent Technologies,
        Version 1.171.36.20 (release 27-06-2012 CrysAlis171 .NET)
        (compiled Jul 11 2012,15:38:31)
;
_computing_data_reduction
;
        CrysAlisPro, Agilent Technologies,
        Version 1.171.36.20 (release 27-06-2012 CrysAlis171 .NET)
        (compiled Jul 11 2012,15:38:31)
;
_computing_structure_refinement 'SHELXL-2014/6 (Sheldrick, 2014)'
_diffrn_ambient_temperature 130.05(10)
_diffrn_detector_area_resol_mean 10.3756
_diffrn_measured_fraction_theta_full 0.9986
_diffrn_measured_fraction_theta_max 0.9974
_diffrn_measurement_device_type 'SuperNova, Dual, Cu at zero, Atlas'
_diffrn_radiation_monochromator mirror
_diffrn_radiation_source 'SuperNova (Cu) X-ray Source'
_diffrn_radiation_type 'Cu K\a'
_diffrn_radiation_wavelength 1.5418
_diffrn_reflns_av_R_equivalents 0.0481
_diffrn_reflns_av_sigmaI/netI 0.0571
_diffrn_reflns_limit_h_max 14
_diffrn_reflns_limit_h_min -14
_diffrn_reflns_limit_k_max 16
_diffrn_reflns_limit_k_min -16
_diffrn_reflns_limit_l_max 22
_diffrn_reflns_limit_l_min -22
_diffrn_reflns_number 87826
_diffrn_reflns_theta_full 77.15
_diffrn_reflns_theta_max 77.15
_diffrn_reflns_theta_min 3.84
_exptl_absorpt_coefficient_mu 0.704
_exptl_absorpt_correction_T_max 1.00000
_exptl_absorpt_correction_T_min 0.33624
_exptl_absorpt_correction_type multi-scan
_exptl_absorpt_process_details
;
CrysAlisPro, Agilent Technologies,
Version 1.171.36.20 (release 27-06-2012 CrysAlis171 .NET)
(compiled Jul 11 2012,15:38:31)
Empirical absorption correction using spherical harmonics,
 implemented in SCALE3 ABSPACK scaling algorithm.
;
_exptl_crystal_colour white
_exptl_crystal_density_diffrn 1.255
_exptl_crystal_density_method 'not measured'
_exptl_crystal_description block
_exptl_crystal_F_000 960
_exptl_crystal_size_max 0.4
_exptl_crystal_size_mid 0.2
_exptl_crystal_size_min 0.2
_refine_diff_density_max 0.348
_refine_diff_density_min -0.211
_refine_diff_density_rms 0.041
_refine_ls_extinction_coef 0.00187(15)
_refine_ls_extinction_expression Fc^*^=kFc[1+0.001xFc^2^\l^3^/sin(2\q)]^-1/4^
_refine_ls_extinction_method SHELXL
_refine_ls_goodness_of_fit_ref 1.025
_refine_ls_hydrogen_treatment mixed
_refine_ls_matrix_type full
_refine_ls_number_parameters 610
_refine_ls_number_reflns 9895
_refine_ls_number_restraints 0
_refine_ls_restrained_S_all 1.025
_refine_ls_R_factor_all 0.0456
_refine_ls_R_factor_gt 0.039
_refine_ls_shift/su_max 0
_refine_ls_shift/su_mean 0
_refine_ls_structure_factor_coef Fsqd
_refine_ls_weighting_scheme calc
_refine_ls_wR_factor_gt 0.1
_refine_ls_wR_factor_ref 0.1059
_reflns_number_gt 8621
_reflns_number_total 9895
_reflns_threshold_expression >2sigma(I)
_cod_data_source_file co7b00033_si_002.cif
_cod_data_source_block php619_1
_cod_depositor_comments
;
The following automatic conversions were performed:

'_refine_ls_weighting_scheme' value 'calc ' changed to 'calc'
according to
/home/data/users/saulius/crontab/automatic-downloads/current/ACS/lib/dictionaries/cif_core.dic
dictionary named 'cif_core.dic' version 2.4.2 from 2011-04-26.

Automatic conversion script
Id: cif_fix_values 4973 2017-02-22 13:04:09Z antanas 
;
_cod_original_cell_volume 2363.19(12)
_cod_database_code 4514149
_cell_oxdiff_length_a 11.5385(4)
_cell_oxdiff_length_b 13.1560(4)
_cell_oxdiff_length_c 17.7901(4)
_cell_oxdiff_angle_alpha 77.400(2)
_cell_oxdiff_angle_beta 89.452(2)
_cell_oxdiff_angle_gamma 64.277(3)
_cell_oxdiff_volume 2363.19(14)
_cell_oxdiff_measurement_reflns_used 22479

loop_
_symmetry_equiv_pos_as_xyz
'x, y, z'
'-x, -y, -z'

loop_
_atom_site_label
_atom_site_type_symbol
_atom_site_fract_x
_atom_site_fract_y
_atom_site_fract_z
_atom_site_U_iso_or_equiv
_atom_site_adp_type
_atom_site_occupancy
_atom_site_calc_flag
_atom_site_refinement_flags
O26 O 0.52083(9) 0.24833(9) 0.46813(5) 0.0316(2) Uani 1 d .
O9 O 0.46258(9) 0.27972(10) 0.24958(6) 0.0346(2) Uani 1 d .
O41 O 0.01354(9) 0.77174(9) 0.02815(5) 0.0298(2) Uani 1 d .
O57 O 0.97508(9) 0.76731(9) 0.23153(5) 0.0300(2) Uani 1 d .
N4 N 0.13984(9) 0.30964(9) 0.24199(6) 0.0190(2) Uani 1 d .
N57 N 0.84609(10) 0.76758(10) 0.32696(6) 0.0232(2) Uani 1 d .
N36 N 0.29813(9) 0.81515(9) 0.01968(6) 0.0200(2) Uani 1 d .
N42 N 0.16015(10) 0.74387(9) -0.05882(6) 0.0201(2) Uani 1 d .
N35 N 0.37172(10) 0.85870(10) 0.04674(6) 0.0263(2) Uani 1 d .
N1 N 0.01565(10) 0.28315(10) 0.16681(6) 0.0235(2) Uani 1 d .
N52 N 0.68360(9) 0.73268(9) 0.23949(6) 0.0198(2) Uani 1 d .
N20 N 0.84145(10) 0.22502(9) 0.47257(6) 0.0213(2) Uani 1 d .
N10 N 0.35058(10) 0.24620(9) 0.16316(6) 0.0212(2) Uani 1 d .
N17 N 0.98014(10) 0.21520(10) 0.55744(6) 0.0242(2) Uani 1 d .
N33 N 0.43209(10) 0.81938(10) -0.06478(6) 0.0245(2) Uani 1 d .
N3 N 0.02714(10) 0.33464(9) 0.27464(6) 0.0224(2) Uani 1 d .
N34 N 0.45154(11) 0.86095(11) -0.00426(7) 0.0286(2) Uani 1 d .
N26 N 0.64932(10) 0.24307(10) 0.56430(6) 0.0223(2) Uani 1 d .
N2 N -0.04616(10) 0.31820(10) 0.22919(6) 0.0243(2) Uani 1 d .
N51 N 0.59279(10) 0.71382(10) 0.20515(6) 0.0256(2) Uani 1 d .
N49 N 0.55319(10) 0.72218(10) 0.32520(6) 0.0255(2) Uani 1 d .
N19 N 0.94976(10) 0.21154(10) 0.43681(6) 0.0266(2) Uani 1 d .
N50 N 0.51529(11) 0.70794(11) 0.25713(7) 0.0281(2) Uani 1 d .
N18 N 1.03194(10) 0.20586(10) 0.48817(6) 0.0273(2) Uani 1 d .
C60 C 0.59645(17) 0.97204(14) 0.33937(11) 0.0470(4) Uani 1 d .
H60A H 0.6589 0.985 0.3078 0.07 Uiso 1 calc R
H60B H 0.5547 1.0352 0.364 0.07 Uiso 1 calc R
H60C H 0.5331 0.9672 0.3076 0.07 Uiso 1 calc R
C13 C 0.15387(16) 0.46308(12) 0.05290(9) 0.0352(3) Uani 1 d .
H13A H 0.0828 0.4851 0.0842 0.053 Uiso 1 calc R
H13B H 0.1277 0.5142 0.0022 0.053 Uiso 1 calc R
H13C H 0.2251 0.4683 0.0763 0.053 Uiso 1 calc R
C45 C 0.34366(14) 0.53352(12) -0.12011(9) 0.0325(3) Uani 1 d .
H45A H 0.2621 0.538 -0.1044 0.049 Uiso 1 calc R
H45B H 0.4084 0.4543 -0.1052 0.049 Uiso 1 calc R
H45C H 0.3366 0.5611 -0.1753 0.049 Uiso 1 calc R
C23 C 0.75802(15) 0.13010(15) 0.39945(9) 0.0383(4) Uani 1 d .
H23A H 0.8228 0.1246 0.3642 0.058 Uiso 1 calc R
H23B H 0.6822 0.1371 0.3726 0.058 Uiso 1 calc R
H23C H 0.7906 0.0615 0.441 0.058 Uiso 1 calc R
C47 C 0.14898(13) 0.92719(11) -0.19290(8) 0.0279(3) Uani 1 d .
H47A H 0.0672 0.9314 -0.1778 0.042 Uiso 1 calc R
H47B H 0.14 0.9635 -0.2469 0.042 Uiso 1 calc R
H47C H 0.1772 0.9665 -0.1632 0.042 Uiso 1 calc R
C15 C 0.32380(17) 0.02822(13) 0.18109(8) 0.0393(4) Uani 1 d .
H15A H 0.3995 0.0253 0.2053 0.059 Uiso 1 calc R
H15B H 0.3453 -0.0439 0.167 0.059 Uiso 1 calc R
H15C H 0.2584 0.0406 0.2165 0.059 Uiso 1 calc R
C14 C 0.27377(12) 0.12674(11) 0.10931(7) 0.0218(2) Uani 1 d .
H14A H 0.1979 0.1282 0.085 0.026 Uiso 1 calc R
H14B H 0.3392 0.1115 0.0731 0.026 Uiso 1 calc R
C29 C 0.86379(15) 0.01459(12) 0.64806(9) 0.0361(3) Uani 1 d .
H29A H 0.7907 0.0127 0.6241 0.054 Uiso 1 calc R
H29B H 0.8997 -0.0485 0.6932 0.054 Uiso 1 calc R
H29C H 0.928 0.0071 0.6121 0.054 Uiso 1 calc R
C31 C 0.67174(16) 0.45845(12) 0.56823(8) 0.0356(3) Uani 1 d .
H31A H 0.7352 0.457 0.5326 0.053 Uiso 1 calc R
H31B H 0.6473 0.5246 0.5901 0.053 Uiso 1 calc R
H31C H 0.597 0.4634 0.5414 0.053 Uiso 1 calc R
C16 C 0.13130(11) 0.27848(10) 0.17646(7) 0.0184(2) Uani 1 d .
C30 C 0.72807(12) 0.34838(11) 0.63230(7) 0.0219(2) Uani 1 d .
H30A H 0.6657 0.353 0.6699 0.026 Uiso 1 calc R
H30B H 0.8046 0.3431 0.6583 0.026 Uiso 1 calc R
C46 C 0.24821(11) 0.80047(11) -0.17830(7) 0.0201(2) Uani 1 d .
H46A H 0.3273 0.7968 -0.1995 0.024 Uiso 1 calc R
H46B H 0.216 0.7604 -0.2057 0.024 Uiso 1 calc R
C28 C 0.82081(12) 0.12957(11) 0.67146(7) 0.0245(3) Uani 1 d .
H28A H 0.8943 0.1288 0.698 0.029 Uiso 1 calc R
H28B H 0.7561 0.1361 0.7078 0.029 Uiso 1 calc R
C61 C 0.79907(12) 0.64352(12) 0.43570(7) 0.0258(3) Uani 1 d .
H61A H 0.8521 0.6547 0.472 0.031 Uiso 1 calc R
H61B H 0.7287 0.6357 0.4625 0.031 Uiso 1 calc R
C7 C 0.20827(14) 0.44535(13) 0.27844(10) 0.0356(3) Uani 1 d .
H7A H 0.1743 0.4936 0.2274 0.053 Uiso 1 calc R
H7B H 0.282 0.4536 0.2951 0.053 Uiso 1 calc R
H7C H 0.1431 0.4685 0.3135 0.053 Uiso 1 calc R
C32 C 0.86208(11) 0.22681(10) 0.54569(7) 0.0194(2) Uani 1 d .
C11 C 0.23800(11) 0.24737(10) 0.12451(7) 0.0188(2) Uani 1 d .
C62 C 0.88044(15) 0.53102(13) 0.41176(10) 0.0392(3) Uani 1 d .
H62A H 0.8279 0.5168 0.3779 0.059 Uiso 1 calc R
H62B H 0.914 0.4679 0.4569 0.059 Uiso 1 calc R
H62C H 0.9508 0.5374 0.3854 0.059 Uiso 1 calc R
C12 C 0.19500(12) 0.33877(11) 0.04653(7) 0.0242(3) Uani 1 d .
H12A H 0.2658 0.3181 0.0141 0.029 Uiso 1 calc R
H12B H 0.1234 0.3355 0.0208 0.029 Uiso 1 calc R
C37 C 0.19901(11) 0.79288(11) 0.06350(7) 0.0203(2) Uani 1 d .
C59 C 0.66371(12) 0.85947(12) 0.40054(8) 0.0269(3) Uani 1 d .
H59A H 0.5992 0.8459 0.4307 0.032 Uiso 1 calc R
H59B H 0.7214 0.8681 0.4352 0.032 Uiso 1 calc R
C48 C 0.33616(11) 0.79174(10) -0.04804(7) 0.0187(2) Uani 1 d .
C38 C 0.11515(13) 0.89882(12) 0.09421(8) 0.0282(3) Uani 1 d .
H38A H 0.1663 0.9081 0.132 0.042 Uiso 1 calc R
H38B H 0.0448 0.8881 0.1177 0.042 Uiso 1 calc R
H38C H 0.0816 0.9668 0.0522 0.042 Uiso 1 calc R
C44 C 0.38159(12) 0.60827(11) -0.08104(8) 0.0256(3) Uani 1 d .
H44A H 0.4607 0.6074 -0.1005 0.031 Uiso 1 calc R
H44B H 0.4004 0.5727 -0.026 0.031 Uiso 1 calc R
C43 C 0.27977(11) 0.73656(10) -0.09230(7) 0.0185(2) Uani 1 d .
C58 C 0.74192(11) 0.75246(11) 0.36828(7) 0.0199(2) Uani 1 d .
C27 C 0.76443(11) 0.23713(10) 0.60310(7) 0.0189(2) Uani 1 d .
C63 C 0.65835(11) 0.73735(10) 0.31219(7) 0.0199(2) Uani 1 d .
C56 C 0.87758(11) 0.76097(11) 0.25460(7) 0.0205(2) Uani 1 d .
C5 C 0.24880(11) 0.31844(11) 0.27743(7) 0.0223(3) Uani 1 d .
C53 C 0.78857(11) 0.74763(11) 0.19780(7) 0.0201(2) Uani 1 d .
C40 C 0.11628(11) 0.76931(11) 0.00841(7) 0.0204(2) Uani 1 d .
C21 C 0.72375(12) 0.23663(12) 0.43221(7) 0.0240(3) Uani 1 d .
C8 C 0.36271(11) 0.27932(11) 0.22786(7) 0.0218(2) Uani 1 d .
C54 C 0.86589(13) 0.64001(12) 0.16712(8) 0.0273(3) Uani 1 d .
H54A H 0.9033 0.573 0.2097 0.041 Uiso 1 calc R
H54B H 0.9334 0.6497 0.1391 0.041 Uiso 1 calc R
H54C H 0.8097 0.6297 0.1333 0.041 Uiso 1 calc R
C24 C 0.62343(12) 0.24280(11) 0.49083(7) 0.0221(2) Uani 1 d .
C55 C 0.72903(13) 0.85698(12) 0.13181(7) 0.0278(3) Uani 1 d .
H55A H 0.6718 0.849 0.0972 0.042 Uiso 1 calc R
H55B H 0.7965 0.8673 0.1041 0.042 Uiso 1 calc R
H55C H 0.6815 0.9233 0.1527 0.042 Uiso 1 calc R
C22 C 0.66937(14) 0.34803(14) 0.36797(8) 0.0351(3) Uani 1 d .
H22A H 0.6457 0.4138 0.3902 0.053 Uiso 1 calc R
H22B H 0.5945 0.3544 0.3404 0.053 Uiso 1 calc R
H22C H 0.7337 0.3459 0.3329 0.053 Uiso 1 calc R
C39 C 0.26486(14) 0.68543(13) 0.13028(8) 0.0296(3) Uani 1 d .
H39A H 0.3158 0.6193 0.11 0.044 Uiso 1 calc R
H39B H 0.2003 0.6715 0.1592 0.044 Uiso 1 calc R
H39C H 0.3198 0.698 0.1636 0.044 Uiso 1 calc R
C6 C 0.28752(13) 0.23896(15) 0.35855(7) 0.0331(3) Uani 1 d .
H6A H 0.2159 0.2634 0.3893 0.05 Uiso 1 calc R
H6B H 0.3595 0.2429 0.3821 0.05 Uiso 1 calc R
H6C H 0.3115 0.1605 0.3554 0.05 Uiso 1 calc R
H42 H 0.1056(15) 0.7328(13) -0.0886(9) 0.024(4) Uiso 1 d .
H10 H 0.4211(17) 0.2251(15) 0.1401(10) 0.037(4) Uiso 1 d .
H57 H 0.9039(16) 0.7760(14) 0.3544(10) 0.033(4) Uiso 1 d .
H26 H 0.5861(16) 0.2514(15) 0.5910(10) 0.033(4) Uiso 1 d .

loop_
_atom_site_aniso_label
_atom_site_aniso_U_11
_atom_site_aniso_U_22
_atom_site_aniso_U_33
_atom_site_aniso_U_23
_atom_site_aniso_U_13
_atom_site_aniso_U_12
O26 0.0251(5) 0.0518(6) 0.0266(5) -0.0119(4) 0.0002(4) -0.0237(5)
O9 0.0229(5) 0.0620(7) 0.0343(5) -0.0270(5) 0.0080(4) -0.0257(5)
O41 0.0247(5) 0.0503(6) 0.0261(5) -0.0157(4) 0.0089(4) -0.0241(4)
O57 0.0249(5) 0.0488(6) 0.0251(5) -0.0103(4) 0.0070(4) -0.0237(4)
N4 0.0162(5) 0.0267(5) 0.0181(5) -0.0085(4) 0.0035(4) -0.0118(4)
N57 0.0207(5) 0.0380(6) 0.0187(5) -0.0091(4) 0.0020(4) -0.0189(5)
N36 0.0178(5) 0.0294(5) 0.0182(5) -0.0092(4) 0.0026(4) -0.0136(4)
N42 0.0179(5) 0.0297(5) 0.0185(5) -0.0090(4) 0.0022(4) -0.0144(4)
N35 0.0245(5) 0.0412(6) 0.0247(5) -0.0151(5) 0.0049(4) -0.0215(5)
N1 0.0192(5) 0.0348(6) 0.0216(5) -0.0105(4) 0.0033(4) -0.0148(4)
N52 0.0177(5) 0.0269(5) 0.0190(5) -0.0074(4) 0.0015(4) -0.0127(4)
N20 0.0196(5) 0.0305(5) 0.0191(5) -0.0102(4) 0.0047(4) -0.0139(4)
N10 0.0172(5) 0.0321(6) 0.0216(5) -0.0134(4) 0.0064(4) -0.0144(4)
N17 0.0194(5) 0.0363(6) 0.0221(5) -0.0100(4) 0.0036(4) -0.0156(5)
N33 0.0216(5) 0.0374(6) 0.0230(5) -0.0132(5) 0.0051(4) -0.0179(5)
N3 0.0175(5) 0.0312(5) 0.0221(5) -0.0097(4) 0.0049(4) -0.0125(4)
N34 0.0264(5) 0.0454(7) 0.0262(6) -0.0168(5) 0.0063(4) -0.0232(5)
N26 0.0176(5) 0.0352(6) 0.0204(5) -0.0106(4) 0.0052(4) -0.0157(4)
N2 0.0193(5) 0.0349(6) 0.0235(5) -0.0110(5) 0.0043(4) -0.0144(4)
N51 0.0229(5) 0.0369(6) 0.0245(5) -0.0110(5) 0.0010(4) -0.0183(5)
N49 0.0222(5) 0.0371(6) 0.0250(5) -0.0115(5) 0.0043(4) -0.0183(5)
N19 0.0220(5) 0.0396(6) 0.0246(5) -0.0130(5) 0.0076(4) -0.0170(5)
N50 0.0243(5) 0.0411(6) 0.0271(6) -0.0124(5) 0.0037(4) -0.0201(5)
N18 0.0223(5) 0.0407(6) 0.0247(5) -0.0122(5) 0.0064(4) -0.0171(5)
C60 0.0421(9) 0.0298(8) 0.0636(11) -0.0145(8) -0.0172(8) -0.0091(7)
C13 0.0444(8) 0.0290(7) 0.0310(7) -0.0033(6) 0.0044(6) -0.0168(6)
C45 0.0321(7) 0.0255(6) 0.0394(8) -0.0131(6) 0.0005(6) -0.0098(6)
C23 0.0352(8) 0.0555(10) 0.0406(8) -0.0322(8) 0.0095(6) -0.0253(7)
C47 0.0313(7) 0.0272(6) 0.0230(6) -0.0057(5) -0.0008(5) -0.0110(5)
C15 0.0613(10) 0.0282(7) 0.0280(7) -0.0080(6) -0.0012(7) -0.0187(7)
C14 0.0219(6) 0.0273(6) 0.0211(6) -0.0116(5) 0.0030(5) -0.0125(5)
C29 0.0396(8) 0.0269(7) 0.0398(8) -0.0072(6) 0.0071(6) -0.0135(6)
C31 0.0464(8) 0.0264(7) 0.0308(7) -0.0072(6) 0.0012(6) -0.0131(6)
C16 0.0178(5) 0.0231(6) 0.0171(5) -0.0062(4) 0.0006(4) -0.0108(5)
C30 0.0212(6) 0.0275(6) 0.0204(6) -0.0095(5) 0.0023(5) -0.0119(5)
C46 0.0183(5) 0.0276(6) 0.0173(5) -0.0081(5) 0.0028(4) -0.0114(5)
C28 0.0245(6) 0.0275(6) 0.0211(6) -0.0041(5) 0.0027(5) -0.0120(5)
C61 0.0246(6) 0.0324(7) 0.0212(6) -0.0038(5) 0.0003(5) -0.0145(5)
C7 0.0296(7) 0.0419(8) 0.0505(9) -0.0292(7) 0.0113(6) -0.0212(6)
C32 0.0190(5) 0.0243(6) 0.0182(5) -0.0073(4) 0.0017(4) -0.0114(5)
C11 0.0181(5) 0.0262(6) 0.0163(5) -0.0081(5) 0.0023(4) -0.0123(5)
C62 0.0354(8) 0.0309(7) 0.0428(9) -0.0047(6) 0.0006(7) -0.0088(6)
C12 0.0258(6) 0.0299(6) 0.0185(6) -0.0058(5) 0.0033(5) -0.0137(5)
C37 0.0184(5) 0.0318(6) 0.0165(5) -0.0087(5) 0.0050(4) -0.0150(5)
C59 0.0207(6) 0.0333(7) 0.0322(7) -0.0158(6) 0.0038(5) -0.0131(5)
C48 0.0156(5) 0.0247(6) 0.0172(5) -0.0070(4) 0.0019(4) -0.0091(5)
C38 0.0253(6) 0.0388(7) 0.0283(7) -0.0183(6) 0.0091(5) -0.0165(6)
C44 0.0202(6) 0.0258(6) 0.0282(6) -0.0088(5) -0.0006(5) -0.0066(5)
C43 0.0154(5) 0.0242(6) 0.0186(5) -0.0083(5) 0.0028(4) -0.0098(5)
C58 0.0173(5) 0.0283(6) 0.0182(5) -0.0075(5) 0.0032(4) -0.0128(5)
C27 0.0170(5) 0.0265(6) 0.0167(5) -0.0069(5) 0.0015(4) -0.0120(5)
C63 0.0175(5) 0.0239(6) 0.0200(6) -0.0064(5) 0.0020(4) -0.0102(5)
C56 0.0182(5) 0.0249(6) 0.0197(6) -0.0044(5) 0.0016(4) -0.0112(5)
C5 0.0175(5) 0.0347(7) 0.0217(6) -0.0142(5) 0.0038(5) -0.0145(5)
C53 0.0188(5) 0.0271(6) 0.0181(5) -0.0065(5) 0.0037(4) -0.0131(5)
C40 0.0197(6) 0.0250(6) 0.0181(5) -0.0047(5) 0.0017(4) -0.0115(5)
C21 0.0211(6) 0.0385(7) 0.0191(6) -0.0120(5) 0.0020(5) -0.0169(5)
C8 0.0192(6) 0.0300(6) 0.0215(6) -0.0105(5) 0.0036(5) -0.0136(5)
C54 0.0267(6) 0.0317(7) 0.0271(6) -0.0133(5) 0.0075(5) -0.0132(5)
C24 0.0199(6) 0.0281(6) 0.0223(6) -0.0079(5) 0.0012(5) -0.0132(5)
C55 0.0299(7) 0.0335(7) 0.0214(6) -0.0013(5) -0.0012(5) -0.0175(6)
C22 0.0308(7) 0.0533(9) 0.0205(6) -0.0026(6) 0.0003(5) -0.0206(7)
C39 0.0324(7) 0.0381(7) 0.0213(6) -0.0024(5) -0.0019(5) -0.0204(6)
C6 0.0236(6) 0.0583(9) 0.0195(6) -0.0101(6) 0.0007(5) -0.0195(6)

loop_
_atom_type_symbol
_atom_type_description
_atom_type_scat_dispersion_real
_atom_type_scat_dispersion_imag
_atom_type_scat_source
C C 0.0181 0.0091 'International Tables Vol C Tables 4.2.6.8 and 6.1.1.4'
H H 0 0 'International Tables Vol C Tables 4.2.6.8 and 6.1.1.4'
N N 0.0311 0.018 'International Tables Vol C Tables 4.2.6.8 and 6.1.1.4'
O O 0.0492 0.0322 'International Tables Vol C Tables 4.2.6.8 and 6.1.1.4'

loop_
_geom_angle_atom_site_label_1
_geom_angle_atom_site_label_2
_geom_angle_atom_site_label_3
_geom_angle
C16 N4 N3 108.98(9)
C16 N4 C5 128.96(10)
N3 N4 C5 122.06(9)
C56 N57 C58 130.93(10)
C56 N57 H57 112.2(11)
C58 N57 H57 116.6(11)
C48 N36 N35 108.74(9)
C48 N36 C37 128.12(10)
N35 N36 C37 123.04(9)
C40 N42 C43 129.92(10)
C40 N42 H42 114.5(9)
C43 N42 H42 115.5(9)
N34 N35 N36 106.24(9)
C16 N1 N2 105.67(9)
C63 N52 N51 108.95(9)
C63 N52 C53 128.71(10)
N51 N52 C53 122.32(9)
C32 N20 N19 108.71(10)
C32 N20 C21 128.81(10)
N19 N20 C21 122.48(10)
C8 N10 C11 130.71(10)
C8 N10 H10 112.2(11)
C11 N10 H10 116.9(11)
C32 N17 N18 105.55(10)
C48 N33 N34 105.57(10)
N2 N3 N4 105.96(9)
N35 N34 N33 110.73(10)
C24 N26 C27 130.76(10)
C24 N26 H26 112.7(11)
C27 N26 H26 116.4(11)
N3 N2 N1 111.01(9)
N50 N51 N52 105.85(10)
C63 N49 N50 105.40(10)
N18 N19 N20 106.04(10)
N51 N50 N49 111.10(10)
N19 N18 N17 110.88(10)
C59 C60 H60A 109.5
C59 C60 H60B 109.5
H60A C60 H60B 109.5
C59 C60 H60C 109.5
H60A C60 H60C 109.5
H60B C60 H60C 109.5
C12 C13 H13A 109.5
C12 C13 H13B 109.5
H13A C13 H13B 109.5
C12 C13 H13C 109.5
H13A C13 H13C 109.5
H13B C13 H13C 109.5
C44 C45 H45A 109.5
C44 C45 H45B 109.5
H45A C45 H45B 109.5
C44 C45 H45C 109.5
H45A C45 H45C 109.5
H45B C45 H45C 109.5
C21 C23 H23A 109.5
C21 C23 H23B 109.5
H23A C23 H23B 109.5
C21 C23 H23C 109.5
H23A C23 H23C 109.5
H23B C23 H23C 109.5
C46 C47 H47A 109.5
C46 C47 H47B 109.5
H47A C47 H47B 109.5
C46 C47 H47C 109.5
H47A C47 H47C 109.5
H47B C47 H47C 109.5
C14 C15 H15A 109.5
C14 C15 H15B 109.5
H15A C15 H15B 109.5
C14 C15 H15C 109.5
H15A C15 H15C 109.5
H15B C15 H15C 109.5
C15 C14 C11 114.25(10)
C15 C14 H14A 108.7
C11 C14 H14A 108.7
C15 C14 H14B 108.7
C11 C14 H14B 108.7
H14A C14 H14B 107.6
C28 C29 H29A 109.5
C28 C29 H29B 109.5
H29A C29 H29B 109.5
C28 C29 H29C 109.5
H29A C29 H29C 109.5
H29B C29 H29C 109.5
C30 C31 H31A 109.5
C30 C31 H31B 109.5
H31A C31 H31B 109.5
C30 C31 H31C 109.5
H31A C31 H31C 109.5
H31B C31 H31C 109.5
N1 C16 N4 108.39(10)
N1 C16 C11 128.35(10)
N4 C16 C11 123.24(10)
C31 C30 C27 113.30(10)
C31 C30 H30A 108.9
C27 C30 H30A 108.9
C31 C30 H30B 108.9
C27 C30 H30B 108.9
H30A C30 H30B 107.7
C47 C46 C43 113.91(10)
C47 C46 H46A 108.8
C43 C46 H46A 108.8
C47 C46 H46B 108.8
C43 C46 H46B 108.8
H46A C46 H46B 107.7
C29 C28 C27 114.02(11)
C29 C28 H28A 108.7
C27 C28 H28A 108.7
C29 C28 H28B 108.7
C27 C28 H28B 108.7
H28A C28 H28B 107.6
C62 C61 C58 114.61(11)
C62 C61 H61A 108.6
C58 C61 H61A 108.6
C62 C61 H61B 108.6
C58 C61 H61B 108.6
H61A C61 H61B 107.6
C5 C7 H7A 109.5
C5 C7 H7B 109.5
H7A C7 H7B 109.5
C5 C7 H7C 109.5
H7A C7 H7C 109.5
H7B C7 H7C 109.5
N17 C32 N20 108.83(10)
N17 C32 C27 127.69(11)
N20 C32 C27 123.46(10)
N10 C11 C16 107.73(9)
N10 C11 C14 109.63(10)
C16 C11 C14 110.89(9)
N10 C11 C12 109.89(9)
C16 C11 C12 109.69(10)
C14 C11 C12 109.00(9)
C61 C62 H62A 109.5
C61 C62 H62B 109.5
H62A C62 H62B 109.5
C61 C62 H62C 109.5
H62A C62 H62C 109.5
H62B C62 H62C 109.5
C13 C12 C11 114.77(10)
C13 C12 H12A 108.6
C11 C12 H12A 108.6
C13 C12 H12B 108.6
C11 C12 H12B 108.6
H12A C12 H12B 107.6
N36 C37 C38 109.31(10)
N36 C37 C39 109.50(10)
C38 C37 C39 110.50(10)
N36 C37 C40 108.13(9)
C38 C37 C40 110.46(10)
C39 C37 C40 108.91(10)
C60 C59 C58 114.40(12)
C60 C59 H59A 108.7
C58 C59 H59A 108.7
C60 C59 H59B 108.7
C58 C59 H59B 108.7
H59A C59 H59B 107.6
N33 C48 N36 108.72(10)
N33 C48 C43 128.25(10)
N36 C48 C43 122.93(10)
C37 C38 H38A 109.5
C37 C38 H38B 109.5
H38A C38 H38B 109.5
C37 C38 H38C 109.5
H38A C38 H38C 109.5
H38B C38 H38C 109.5
C45 C44 C43 115.85(10)
C45 C44 H44A 108.3
C43 C44 H44A 108.3
C45 C44 H44B 108.3
C43 C44 H44B 108.3
H44A C44 H44B 107.4
N42 C43 C48 107.53(9)
N42 C43 C46 109.40(9)
C48 C43 C46 110.84(10)
N42 C43 C44 110.96(10)
C48 C43 C44 106.46(10)
C46 C43 C44 111.55(9)
N57 C58 C63 107.73(9)
N57 C58 C59 109.64(10)
C63 C58 C59 110.93(10)
N57 C58 C61 110.03(10)
C63 C58 C61 109.32(10)
C59 C58 C61 109.17(10)
N26 C27 C32 107.98(9)
N26 C27 C28 109.73(10)
C32 C27 C28 109.31(10)
N26 C27 C30 109.63(10)
C32 C27 C30 110.10(9)
C28 C27 C30 110.07(9)
N49 C63 N52 108.69(10)
N49 C63 C58 127.70(11)
N52 C63 C58 123.56(10)
O57 C56 N57 121.88(11)
O57 C56 C53 118.16(10)
N57 C56 C53 119.94(10)
N4 C5 C6 108.59(10)
N4 C5 C7 108.96(10)
C6 C5 C7 112.10(11)
N4 C5 C8 108.75(9)
C6 C5 C8 109.72(10)
C7 C5 C8 108.66(10)
N52 C53 C54 108.95(10)
N52 C53 C55 108.77(10)
C54 C53 C55 111.22(10)
N52 C53 C56 108.72(9)
C54 C53 C56 109.34(10)
C55 C53 C56 109.80(10)
O41 C40 N42 121.92(11)
O41 C40 C37 118.58(10)
N42 C40 C37 119.48(10)
N20 C21 C23 108.78(11)
N20 C21 C22 109.26(10)
C23 C21 C22 111.14(12)
N20 C21 C24 108.70(9)
C23 C21 C24 109.39(11)
C22 C21 C24 109.53(11)
O9 C8 N10 122.30(11)
O9 C8 C5 117.55(10)
N10 C8 C5 120.16(10)
C53 C54 H54A 109.5
C53 C54 H54B 109.5
H54A C54 H54B 109.5
C53 C54 H54C 109.5
H54A C54 H54C 109.5
H54B C54 H54C 109.5
O26 C24 N26 121.95(11)
O26 C24 C21 117.89(11)
N26 C24 C21 120.15(10)
C53 C55 H55A 109.5
C53 C55 H55B 109.5
H55A C55 H55B 109.5
C53 C55 H55C 109.5
H55A C55 H55C 109.5
H55B C55 H55C 109.5
C21 C22 H22A 109.5
C21 C22 H22B 109.5
H22A C22 H22B 109.5
C21 C22 H22C 109.5
H22A C22 H22C 109.5
H22B C22 H22C 109.5
C37 C39 H39A 109.5
C37 C39 H39B 109.5
H39A C39 H39B 109.5
C37 C39 H39C 109.5
H39A C39 H39C 109.5
H39B C39 H39C 109.5
C5 C6 H6A 109.5
C5 C6 H6B 109.5
H6A C6 H6B 109.5
C5 C6 H6C 109.5
H6A C6 H6C 109.5
H6B C6 H6C 109.5

loop_
_geom_bond_atom_site_label_1
_geom_bond_atom_site_label_2
_geom_bond_distance
O26 C24 1.2213(15)
O9 C8 1.2214(15)
O41 C40 1.2221(14)
O57 C56 1.2243(14)
N4 C16 1.3352(14)
N4 N3 1.3543(13)
N4 C5 1.4713(14)
N57 C56 1.3450(15)
N57 C58 1.4667(14)
N57 H57 0.888(17)
N36 C48 1.3316(15)
N36 N35 1.3534(13)
N36 C37 1.4750(14)
N42 C40 1.3471(15)
N42 C43 1.4707(14)
N42 H42 0.904(15)
N35 N34 1.2915(15)
N1 C16 1.3201(15)
N1 N2 1.3694(14)
N52 C63 1.3316(15)
N52 N51 1.3552(14)
N52 C53 1.4770(14)
N20 C32 1.3317(15)
N20 N19 1.3563(14)
N20 C21 1.4744(15)
N10 C8 1.3451(15)
N10 C11 1.4681(14)
N10 H10 0.869(18)
N17 C32 1.3167(15)
N17 N18 1.3707(14)
N33 C48 1.3199(15)
N33 N34 1.3700(14)
N3 N2 1.2900(14)
N26 C24 1.3446(15)
N26 C27 1.4666(14)
N26 H26 0.846(17)
N51 N50 1.2939(15)
N49 C63 1.3229(15)
N49 N50 1.3685(15)
N19 N18 1.2904(15)
C60 C59 1.515(2)
C60 H60A 0.96
C60 H60B 0.96
C60 H60C 0.96
C13 C12 1.5228(18)
C13 H13A 0.96
C13 H13B 0.96
C13 H13C 0.96
C45 C44 1.5229(17)
C45 H45A 0.96
C45 H45B 0.96
C45 H45C 0.96
C23 C21 1.5268(18)
C23 H23A 0.96
C23 H23B 0.96
C23 H23C 0.96
C47 C46 1.5223(17)
C47 H47A 0.96
C47 H47B 0.96
C47 H47C 0.96
C15 C14 1.5121(19)
C15 H15A 0.96
C15 H15B 0.96
C15 H15C 0.96
C14 C11 1.5423(16)
C14 H14A 0.97
C14 H14B 0.97
C29 C28 1.5253(18)
C29 H29A 0.96
C29 H29B 0.96
C29 H29C 0.96
C31 C30 1.5151(18)
C31 H31A 0.96
C31 H31B 0.96
C31 H31C 0.96
C16 C11 1.4977(15)
C30 C27 1.5435(16)
C30 H30A 0.97
C30 H30B 0.97
C46 C43 1.5376(16)
C46 H46A 0.97
C46 H46B 0.97
C28 C27 1.5393(17)
C28 H28A 0.97
C28 H28B 0.97
C61 C62 1.5213(19)
C61 C58 1.5403(17)
C61 H61A 0.97
C61 H61B 0.97
C7 C5 1.5303(18)
C7 H7A 0.96
C7 H7B 0.96
C7 H7C 0.96
C32 C27 1.4956(15)
C11 C12 1.5441(17)
C62 H62A 0.96
C62 H62B 0.96
C62 H62C 0.96
C12 H12A 0.97
C12 H12B 0.97
C37 C38 1.5260(16)
C37 C39 1.5295(18)
C37 C40 1.5413(16)
C59 C58 1.5380(16)
C59 H59A 0.97
C59 H59B 0.97
C48 C43 1.4965(15)
C38 H38A 0.96
C38 H38B 0.96
C38 H38C 0.96
C44 C43 1.5507(17)
C44 H44A 0.97
C44 H44B 0.97
C58 C63 1.4955(16)
C56 C53 1.5364(16)
C5 C6 1.5244(18)
C5 C8 1.5358(16)
C53 C54 1.5263(16)
C53 C55 1.5299(17)
C21 C22 1.527(2)
C21 C24 1.5383(16)
C54 H54A 0.96
C54 H54B 0.96
C54 H54C 0.96
C55 H55A 0.96
C55 H55B 0.96
C55 H55C 0.96
C22 H22A 0.96
C22 H22B 0.96
C22 H22C 0.96
C39 H39A 0.96
C39 H39B 0.96
C39 H39C 0.96
C6 H6A 0.96
C6 H6B 0.96
C6 H6C 0.96

loop_
_geom_torsion_atom_site_label_1
_geom_torsion_atom_site_label_2
_geom_torsion_atom_site_label_3
_geom_torsion_atom_site_label_4
_geom_torsion
C48 N36 N35 N34 0.07(14)
C37 N36 N35 N34 176.70(11)
C16 N4 N3 N2 0.13(13)
C5 N4 N3 N2 179.94(11)
N36 N35 N34 N33 -0.07(15)
C48 N33 N34 N35 0.05(15)
N4 N3 N2 N1 -0.22(14)
C16 N1 N2 N3 0.22(14)
C63 N52 N51 N50 0.20(14)
C53 N52 N51 N50 -178.40(11)
C32 N20 N19 N18 -0.16(14)
C21 N20 N19 N18 179.14(11)
N52 N51 N50 N49 -0.17(14)
C63 N49 N50 N51 0.09(15)
N20 N19 N18 N17 0.07(14)
C32 N17 N18 N19 0.04(15)
N2 N1 C16 N4 -0.13(13)
N2 N1 C16 C11 -178.69(12)
N3 N4 C16 N1 0.00(14)
C5 N4 C16 N1 -179.79(12)
N3 N4 C16 C11 178.65(11)
C5 N4 C16 C11 -1.14(19)
N18 N17 C32 N20 -0.13(14)
N18 N17 C32 C27 178.20(12)
N19 N20 C32 N17 0.18(14)
C21 N20 C32 N17 -179.06(12)
N19 N20 C32 C27 -178.24(11)
C21 N20 C32 C27 2.5(2)
C8 N10 C11 C16 -8.09(18)
C8 N10 C11 C14 -128.85(13)
C8 N10 C11 C12 111.37(14)
N1 C16 C11 N10 -175.82(12)
N4 C16 C11 N10 5.82(16)
N1 C16 C11 C14 -55.85(16)
N4 C16 C11 C14 125.78(12)
N1 C16 C11 C12 64.59(16)
N4 C16 C11 C12 -113.77(12)
C15 C14 C11 N10 56.92(14)
C15 C14 C11 C16 -61.91(14)
C15 C14 C11 C12 177.24(11)
N10 C11 C12 C13 -61.07(14)
C16 C11 C12 C13 57.18(14)
C14 C11 C12 C13 178.76(11)
C48 N36 C37 C38 -136.37(13)
N35 N36 C37 C38 47.69(15)
C48 N36 C37 C39 102.45(14)
N35 N36 C37 C39 -73.49(14)
C48 N36 C37 C40 -16.08(17)
N35 N36 C37 C40 167.98(11)
N34 N33 C48 N36 0.00(14)
N34 N33 C48 C43 -176.55(12)
N35 N36 C48 N33 -0.04(14)
C37 N36 C48 N33 -176.45(11)
N35 N36 C48 C43 176.73(11)
C37 N36 C48 C43 0.33(19)
C40 N42 C43 C48 -14.00(17)
C40 N42 C43 C46 -134.45(13)
C40 N42 C43 C44 102.05(14)
N33 C48 C43 N42 -169.37(12)
N36 C48 C43 N42 14.52(16)
N33 C48 C43 C46 -49.83(16)
N36 C48 C43 C46 134.06(12)
N33 C48 C43 C44 71.65(16)
N36 C48 C43 C44 -104.46(13)
C47 C46 C43 N42 57.09(13)
C47 C46 C43 C48 -61.32(13)
C47 C46 C43 C44 -179.77(10)
C45 C44 C43 N42 62.13(14)
C45 C44 C43 C48 178.83(11)
C45 C44 C43 C46 -60.13(14)
C56 N57 C58 C63 -5.44(18)
C56 N57 C58 C59 -126.26(14)
C56 N57 C58 C61 113.66(14)
C60 C59 C58 N57 62.37(14)
C60 C59 C58 C63 -56.50(14)
C60 C59 C58 C61 -177.03(11)
C62 C61 C58 N57 -58.99(14)
C62 C61 C58 C63 59.14(14)
C62 C61 C58 C59 -179.35(11)
C24 N26 C27 C32 -1.45(18)
C24 N26 C27 C28 -120.51(14)
C24 N26 C27 C30 118.50(14)
N17 C32 C27 N26 -177.49(12)
N20 C32 C27 N26 0.62(16)
N17 C32 C27 C28 -58.17(16)
N20 C32 C27 C28 119.94(12)
N17 C32 C27 C30 62.85(16)
N20 C32 C27 C30 -119.03(12)
C29 C28 C27 N26 61.11(13)
C29 C28 C27 C32 -57.12(14)
C29 C28 C27 C30 -178.17(10)
C31 C30 C27 N26 -59.25(13)
C31 C30 C27 C32 59.40(14)
C31 C30 C27 C28 179.97(11)
N50 N49 C63 N52 0.04(14)
N50 N49 C63 C58 -177.51(12)
N51 N52 C63 N49 -0.15(14)
C53 N52 C63 N49 178.34(11)
N51 N52 C63 C58 177.53(11)
C53 N52 C63 C58 -4.0(2)
N57 C58 C63 N49 -179.40(12)
C59 C58 C63 N49 -59.39(17)
C61 C58 C63 N49 61.05(16)
N57 C58 C63 N52 3.38(16)
C59 C58 C63 N52 123.39(13)
C61 C58 C63 N52 -116.17(13)
C58 N57 C56 O57 -174.15(12)
C58 N57 C56 C53 7.1(2)
C16 N4 C5 C6 -121.95(13)
N3 N4 C5 C6 58.28(14)
C16 N4 C5 C7 115.68(14)
N3 N4 C5 C7 -64.09(15)
C16 N4 C5 C8 -2.60(17)
N3 N4 C5 C8 177.63(10)
C63 N52 C53 C54 123.66(13)
N51 N52 C53 C54 -58.04(14)
C63 N52 C53 C55 -114.95(13)
N51 N52 C53 C55 63.35(14)
C63 N52 C53 C56 4.58(17)
N51 N52 C53 C56 -177.12(10)
O57 C56 C53 N52 175.67(11)
N57 C56 C53 N52 -5.58(16)
O57 C56 C53 C54 56.84(15)
N57 C56 C53 C54 -124.41(12)
O57 C56 C53 C55 -65.44(15)
N57 C56 C53 C55 113.32(13)
C43 N42 C40 O41 -179.93(12)
C43 N42 C40 C37 -1.64(19)
N36 C37 C40 O41 -165.57(11)
C38 C37 C40 O41 -45.99(15)
C39 C37 C40 O41 75.53(14)
N36 C37 C40 N42 16.08(15)
C38 C37 C40 N42 135.66(12)
C39 C37 C40 N42 -102.82(13)
C32 N20 C21 C23 -123.34(14)
N19 N20 C21 C23 57.51(16)
C32 N20 C21 C22 115.18(14)
N19 N20 C21 C22 -63.97(15)
C32 N20 C21 C24 -4.30(18)
N19 N20 C21 C24 176.55(11)
C11 N10 C8 O9 -175.01(13)
C11 N10 C8 C5 5.0(2)
N4 C5 C8 O9 -179.09(12)
C6 C5 C8 O9 -60.44(16)
C7 C5 C8 O9 62.44(16)
N4 C5 C8 N10 0.89(16)
C6 C5 C8 N10 119.54(13)
C7 C5 C8 N10 -117.58(13)
C27 N26 C24 O26 179.96(12)
C27 N26 C24 C21 -0.7(2)
N20 C21 C24 O26 -177.38(11)
C23 C21 C24 O26 -58.73(16)
C22 C21 C24 O26 63.31(15)
N20 C21 C24 N26 3.21(16)
C23 C21 C24 N26 121.86(13)
C22 C21 C24 N26 -116.10(13)
